data_2221403
loop_
_publ_author_name
'Zhu, Cheng-Feng'
'Li, Xing'
'Sheng, Enhong'

_publ_section_title
;
 Poly[aqua(\m~5~-2-oxido-4-sulfonatobenzoato)lanthanum(III)]
;
_journal_coeditor_code IS2373
_journal_issue 4
_journal_name_full 'Acta Crystallographica Section E'
_journal_page_first m383
_journal_paper_doi 10.1107/S1600536809007879
_journal_volume 65
_journal_year 2009
_chemical_formula_iupac '[La (C7 H3 O6 S) (H2 O)]'
_chemical_formula_moiety 'C7 H5 La O7 S'
_chemical_formula_sum 'C7 H5 La O7 S'
_chemical_formula_weight 372.08
_chemical_name_systematic
;
Poly[aqua(\m~5~-2-oxido-4-sulfonatobenzoato)lanthanum(III)]
;
_space_group_IT_number 2
_symmetry_cell_setting triclinic
_symmetry_space_group_name_Hall '-P 1'
_symmetry_space_group_name_H-M 'P -1'
_atom_sites_solution_hydrogens geom
_atom_sites_solution_primary direct
_atom_sites_solution_secondary difmap
_audit_creation_method SHELXL-97
_cell_angle_alpha 111.587(2)
_cell_angle_beta 94.325(2)
_cell_angle_gamma 93.785(2)
_cell_formula_units_Z 2
_cell_length_a 6.2297(7)
_cell_length_b 8.2390(8)
_cell_length_c 9.9157(9)
_cell_measurement_reflns_used 2088
_cell_measurement_temperature 293(2)
_cell_measurement_theta_max 25.10
_cell_measurement_theta_min 2.22
_cell_volume 469.47(8)
_computing_cell_refinement 'SAINT (Siemens, 1994)'
_computing_data_collection 'SMART (Siemens, 1996)'
_computing_data_reduction 'SAINT (Siemens, 1994)'
_computing_molecular_graphics 'SHELXTL (Sheldrick, 2008)'
_computing_publication_material 'SHELXTL (Sheldrick, 2008)'
_computing_structure_refinement 'SHELXL97 (Sheldrick, 2008)'
_computing_structure_solution 'SHELXS97 (Sheldrick, 2008)'
_diffrn_ambient_temperature 293(2)
_diffrn_measured_fraction_theta_full 0.972
_diffrn_measured_fraction_theta_max 0.972
_diffrn_measurement_device_type 'Siemens SMART CCD area-detector'
_diffrn_measurement_method \w
_diffrn_radiation_monochromator graphite
_diffrn_radiation_source 'fine-focus sealed tube'
_diffrn_radiation_type MoK\a
_diffrn_radiation_wavelength 0.71073
_diffrn_reflns_av_R_equivalents 0.0289
_diffrn_reflns_av_sigmaI/netI 0.0339
_diffrn_reflns_limit_h_max 7
_diffrn_reflns_limit_h_min -4
_diffrn_reflns_limit_k_max 9
_diffrn_reflns_limit_k_min -9
_diffrn_reflns_limit_l_max 11
_diffrn_reflns_limit_l_min -11
_diffrn_reflns_number 2457
_diffrn_reflns_theta_full 25.10
_diffrn_reflns_theta_max 25.10
_diffrn_reflns_theta_min 2.22
_diffrn_standards_decay_% 0
_exptl_absorpt_coefficient_mu 4.790
_exptl_absorpt_correction_T_max 0.563
_exptl_absorpt_correction_T_min 0.415
_exptl_absorpt_correction_type multi-scan
_exptl_absorpt_process_details '(<i>SADABS</i>; Sheldrick, 1996)'
_exptl_crystal_colour colorless
_exptl_crystal_density_diffrn 2.632
_exptl_crystal_density_method 'not measured'
_exptl_crystal_description block
_exptl_crystal_F_000 352
_exptl_crystal_size_max 0.24
_exptl_crystal_size_mid 0.16
_exptl_crystal_size_min 0.12
_refine_diff_density_max 0.788
_refine_diff_density_min -1.660
_refine_ls_extinction_method none
_refine_ls_goodness_of_fit_ref 1.073
_refine_ls_hydrogen_treatment constr
_refine_ls_matrix_type full
_refine_ls_number_parameters 145
_refine_ls_number_reflns 1633
_refine_ls_number_restraints 0
_refine_ls_restrained_S_all 1.073
_refine_ls_R_factor_all 0.0384
_refine_ls_R_factor_gt 0.0348
_refine_ls_shift/su_max 0.000
_refine_ls_shift/su_mean 0.000
_refine_ls_structure_factor_coef Fsqd
_refine_ls_weighting_details 'calc w=1/[\s^2^(Fo^2^)+(0.0456P)^2^+4.598P] where P=(Fo^2^+2Fc^2^)/3'
_refine_ls_weighting_scheme calc
_refine_ls_wR_factor_gt 0.0866
_refine_ls_wR_factor_ref 0.0901
_reflns_number_gt 1527
_reflns_number_total 1633
_reflns_threshold_expression I>2\s(I)
_cod_data_source_file is2373.cif
_cod_data_source_block I
_cod_depositor_comments
;
The following automatic conversions were performed:
'_symmetry_cell_setting' value 'Triclinic' changed to 'triclinic'
according to '/home/saulius/struct/CIF-dictionaries/cif_core.dic'
dictionary named 'cif_core.dic' version 2.4.1 from 2010-06-29.

Automatic conversion script
Id: cif_fix_enum 1527 2010-12-29 10:47:43Z saulius 

The following automatic conversions were performed:

'_symmetry_cell_setting' value 'Triclinic' changed to 'triclinic'
according to /home/saulius/struct/CIF-dictionaries/cif_core.dic
dictionary named 'cif_core.dic' version 2.4.1 from 2010-06-29.

Automatic conversion script
Id: cif_fix_values 1715 2011-07-08 13:25:40Z adriana 
;
_cod_database_code 2221403
_cod_database_fobs_code 2221403

loop_
_symmetry_equiv_pos_as_xyz
'x, y, z'
'-x, -y, -z'

loop_
_atom_site_type_symbol
_atom_site_label
_atom_site_fract_x
_atom_site_fract_y
_atom_site_fract_z
_atom_site_U_iso_or_equiv
_atom_site_adp_type
_atom_site_calc_flag
_atom_site_refinement_flags
_atom_site_occupancy
_atom_site_disorder_assembly
_atom_site_disorder_group
La La1 0.76441(5) 0.64763(5) 0.46004(4) 0.01280(16) Uani d . 1 . .
S S1 0.9837(3) 0.8865(2) 0.28204(17) 0.0167(4) Uani d . 1 . .
O O1 0.4823(8) 0.4571(7) -0.2043(5) 0.0258(12) Uani d . 1 . .
O O2 0.5737(8) 0.5722(7) -0.3605(5) 0.0215(11) Uani d . 1 . .
O O3 1.0224(7) 0.6040(6) -0.3536(5) 0.0139(9) Uani d . 1 . .
O O4 1.0612(9) 0.7528(6) 0.3353(5) 0.0229(11) Uani d . 1 . .
O O5 0.7603(9) 0.9023(8) 0.3122(6) 0.0360(14) Uani d . 1 . .
O O6 1.1278(9) 1.0487(6) 0.3439(5) 0.0237(11) Uani d . 1 . .
O O7 0.4427(9) 0.8190(7) 0.5052(7) 0.0332(13) Uani d . 1 . .
H H7A 0.3472 0.7722 0.4375 0.040 Uiso calc R 1 . .
H H7B 0.4185 0.9029 0.5766 0.040 Uiso d R 1 . .
C C1 0.6163(12) 0.5488(9) -0.2412(7) 0.0181(14) Uani d . 1 . .
C C2 0.8185(11) 0.6385(9) -0.1475(7) 0.0150(13) Uani d . 1 . .
C C3 0.8153(11) 0.7035(9) 0.0033(7) 0.0153(13) Uani d . 1 . .
H H3A 0.6938 0.6777 0.0437 0.018 Uiso calc R 1 . .
C C4 0.9937(11) 0.8069(9) 0.0930(7) 0.0168(14) Uani d . 1 . .
C C5 1.1779(12) 0.8448(10) 0.0340(7) 0.0210(15) Uani d . 1 . .
H H5A 1.2964 0.9148 0.0953 0.025 Uiso calc R 1 . .
C C6 1.1846(11) 0.7790(9) -0.1142(8) 0.0192(14) Uani d . 1 . .
H H6A 1.3085 0.8041 -0.1526 0.023 Uiso calc R 1 . .
C C7 1.0069(11) 0.6740(8) -0.2089(7) 0.0141(13) Uani d . 1 . .

loop_
_atom_site_aniso_label
_atom_site_aniso_U_11
_atom_site_aniso_U_22
_atom_site_aniso_U_33
_atom_site_aniso_U_12
_atom_site_aniso_U_13
_atom_site_aniso_U_23
La1 0.0098(2) 0.0143(2) 0.0121(2) -0.00092(15) 0.00131(14) 0.00277(16)
S1 0.0185(8) 0.0174(8) 0.0098(8) -0.0033(7) 0.0027(6) 0.0005(6)
O1 0.023(3) 0.034(3) 0.019(3) -0.016(2) -0.001(2) 0.012(2)
O2 0.017(2) 0.031(3) 0.016(3) -0.009(2) -0.005(2) 0.012(2)
O3 0.015(2) 0.015(2) 0.009(2) 0.0004(18) 0.0007(18) 0.0012(18)
O4 0.034(3) 0.019(2) 0.017(3) -0.002(2) 0.005(2) 0.009(2)
O5 0.025(3) 0.047(4) 0.022(3) 0.001(3) 0.008(2) -0.004(3)
O6 0.031(3) 0.014(2) 0.020(3) -0.010(2) -0.001(2) 0.001(2)
O7 0.023(3) 0.030(3) 0.037(3) 0.010(2) 0.003(2) 0.000(3)
C1 0.024(4) 0.014(3) 0.014(3) 0.000(3) 0.004(3) 0.002(3)
C2 0.014(3) 0.018(3) 0.014(3) 0.004(3) 0.003(3) 0.005(3)
C3 0.017(3) 0.019(3) 0.012(3) 0.003(3) 0.007(3) 0.007(3)
C4 0.022(3) 0.018(3) 0.008(3) -0.002(3) 0.001(3) 0.003(3)
C5 0.019(3) 0.028(4) 0.010(3) -0.003(3) -0.001(3) 0.001(3)
C6 0.017(3) 0.020(3) 0.017(3) -0.003(3) 0.008(3) 0.002(3)
C7 0.019(3) 0.014(3) 0.008(3) -0.001(3) 0.002(3) 0.003(3)

loop_
_atom_type_symbol
_atom_type_description
_atom_type_scat_dispersion_real
_atom_type_scat_dispersion_imag
_atom_type_scat_source
C C 0.0033 0.0016 'International Tables Vol C Tables 4.2.6.8 and 6.1.1.4'
H H 0.0000 0.0000 'International Tables Vol C Tables 4.2.6.8 and 6.1.1.4'
La La -0.2871 2.4523 'International Tables Vol C Tables 4.2.6.8 and 6.1.1.4'
O O 0.0106 0.0060 'International Tables Vol C Tables 4.2.6.8 and 6.1.1.4'
S S 0.1246 0.1234 'International Tables Vol C Tables 4.2.6.8 and 6.1.1.4'

loop_
_geom_angle_atom_site_label_1
_geom_angle_atom_site_label_2
_geom_angle_atom_site_label_3
_geom_angle_site_symmetry_1
_geom_angle_site_symmetry_3
_geom_angle
_geom_angle_publ_flag
O2 La1 O3 1_556 2_765 103.65(16) n
O2 La1 O3 1_556 1_556 68.47(15) n
O3 La1 O3 2_765 1_556 67.24(16) n
O2 La1 O7 1_556 . 72.75(19) n
O3 La1 O7 2_765 . 158.70(17) n
O3 La1 O7 1_556 . 127.17(17) n
O2 La1 O6 1_556 2_776 87.98(17) n
O3 La1 O6 2_765 2_776 131.23(16) n
O3 La1 O6 1_556 2_776 74.06(16) n
O7 La1 O6 . 2_776 70.05(18) n
O2 La1 O2 1_556 2_665 63.51(18) n
O3 La1 O2 2_765 2_665 86.88(16) n
O3 La1 O2 1_556 2_665 116.96(15) n
O7 La1 O2 . 2_665 72.64(18) n
O6 La1 O2 2_776 2_665 138.33(17) n
O2 La1 O4 1_556 . 162.22(17) n
O3 La1 O4 2_765 . 73.55(15) n
O3 La1 O4 1_556 . 94.76(16) n
O7 La1 O4 . . 116.21(18) n
O6 La1 O4 2_776 . 81.48(16) n
O2 La1 O4 2_665 . 132.71(16) n
O2 La1 O1 1_556 2_665 110.68(15) n
O3 La1 O1 2_765 2_665 88.69(16) n
O3 La1 O1 1_556 2_665 154.12(16) n
O7 La1 O1 . 2_665 73.65(18) n
O6 La1 O1 2_776 2_665 131.55(17) n
O2 La1 O1 2_665 2_665 49.19(15) n
O4 La1 O1 . 2_665 86.95(15) n
O2 La1 O5 1_556 . 139.80(16) n
O3 La1 O5 2_765 . 115.64(15) n
O3 La1 O5 1_556 . 134.13(15) n
O7 La1 O5 . . 67.57(18) n
O6 La1 O5 2_776 . 72.93(16) n
O2 La1 O5 2_665 . 108.88(15) n
O4 La1 O5 . . 49.58(16) n
O1 La1 O5 2_665 . 64.08(16) n
O5 S1 O6 . . 115.5(3) ?
O5 S1 O4 . . 106.9(3) ?
O6 S1 O4 . . 110.7(3) ?
O5 S1 C4 . . 109.1(3) ?
O6 S1 C4 . . 107.0(3) ?
O4 S1 C4 . . 107.5(3) ?
C1 O1 La1 . 2_665 93.1(4) ?
C1 O2 La1 . 1_554 139.2(4) ?
C1 O2 La1 . 2_665 97.8(4) ?
La1 O2 La1 1_554 2_665 116.49(18) ?
C7 O3 La1 . 2_765 121.3(4) ?
C7 O3 La1 . 1_554 123.5(4) ?
La1 O3 La1 2_765 1_554 112.76(16) ?
S1 O4 La1 . . 110.1(3) ?
S1 O5 La1 . . 93.3(3) ?
S1 O6 La1 . 2_776 151.0(3) ?
La1 O7 H7A . . 109.5 ?
La1 O7 H7B . . 130.5 ?
H7A O7 H7B . . 119.7 ?
O1 C1 O2 . . 119.2(6) ?
O1 C1 C2 . . 122.1(6) ?
O2 C1 C2 . . 118.6(6) ?
C3 C2 C7 . . 120.0(6) ?
C3 C2 C1 . . 118.6(6) ?
C7 C2 C1 . . 121.1(6) ?
C4 C3 C2 . . 119.7(6) ?
C4 C3 H3A . . 120.1 ?
C2 C3 H3A . . 120.1 ?
C3 C4 C5 . . 120.7(6) ?
C3 C4 S1 . . 118.5(5) ?
C5 C4 S1 . . 120.8(5) ?
C6 C5 C4 . . 120.1(6) ?
C6 C5 H5A . . 120.0 ?
C4 C5 H5A . . 120.0 ?
C5 C6 C7 . . 120.9(6) ?
C5 C6 H6A . . 119.5 ?
C7 C6 H6A . . 119.5 ?
O3 C7 C6 . . 119.5(6) ?
O3 C7 C2 . . 122.0(6) ?
C6 C7 C2 . . 118.4(6) ?

loop_
_geom_bond_atom_site_label_1
_geom_bond_atom_site_label_2
_geom_bond_site_symmetry_2
_geom_bond_distance
_geom_bond_publ_flag
La1 O1 2_665 2.676(5) y
La1 O2 1_556 2.449(5) y
La1 O2 2_665 2.561(5) y
La1 O3 2_765 2.478(4) y
La1 O3 1_556 2.499(4) y
La1 O4 . 2.573(5) y
La1 O5 . 2.970(7) y
La1 O6 2_776 2.548(5) y
La1 O7 . 2.501(5) y
S1 O4 . 1.478(5) ?
S1 O5 . 1.450(6) ?
S1 O6 . 1.457(5) ?
S1 C4 . 1.751(7) ?
O1 C1 . 1.251(9) ?
O2 C1 . 1.279(9) ?
O3 C7 . 1.349(8) ?
O7 H7A . 0.8200 ?
O7 H7B . 0.8200 ?
C1 C2 . 1.480(10) ?
C2 C3 . 1.393(9) ?
C2 C7 . 1.424(9) ?
C3 C4 . 1.385(10) ?
C3 H3A . 0.9300 ?
C4 C5 . 1.395(10) ?
C5 C6 . 1.372(10) ?
C5 H5A . 0.9300 ?
C6 C7 . 1.405(10) ?
C6 H6A . 0.9300 ?
